data_2222281
loop_
_publ_author_name
'Yang, Yan'
'Li, Dacheng'
'Shi, Xuefeng'

_publ_section_title Bis[\m~2~-<i>N</i>'-acetyl-2-hydroxy-6-oxidobenzohydrazidato(3{-})]octapyridinetrinickel(II)
_journal_coeditor_code CV2565
_journal_issue 7
_journal_name_full 'Acta Crystallographica Section E'
_journal_page_first m746
_journal_paper_doi 10.1107/S1600536809020534
_journal_volume 65
_journal_year 2009
_chemical_formula_iupac '[Ni3 (C9 H7 N2 O4)2 (C5 H5 N)8]'
_chemical_formula_moiety 'C58 H54 N12 Ni3 O8'
_chemical_formula_sum 'C58 H54 N12 Ni3 O8'
_chemical_formula_weight 1223.26
_chemical_name_systematic
;
Bis[\m~2~-<i>N</i>'-acetyl-2-hydroxy-6-
oxidobenzohydrazidato(3-)]octapyridinetrinickel(II)
;
_space_group_IT_number 14
_symmetry_cell_setting monoclinic
_symmetry_space_group_name_Hall '-P 2yn'
_symmetry_space_group_name_H-M 'P 1 21/n 1'
_atom_sites_solution_hydrogens geom
_atom_sites_solution_primary direct
_atom_sites_solution_secondary difmap
_audit_creation_method SHELXL-97
_cell_angle_alpha 90.00
_cell_angle_beta 96.663(2)
_cell_angle_gamma 90.00
_cell_formula_units_Z 2
_cell_length_a 9.9349(18)
_cell_length_b 18.230(3)
_cell_length_c 16.262(2)
_cell_measurement_reflns_used 4241
_cell_measurement_temperature 298(2)
_cell_measurement_theta_max 26.183
_cell_measurement_theta_min 2.235
_cell_volume 2925.4(8)
_computing_cell_refinement 'SAINT (Siemens, 1996)'
_computing_data_collection 'SMART (Siemens, 1996)'
_computing_data_reduction 'SAINT (Siemens, 1996)'
_computing_molecular_graphics 'SHELXTL (Sheldrick, 2008)'
_computing_publication_material 'SHELXTL (Sheldrick, 2008)'
_computing_structure_refinement 'SHELXL97 (Sheldrick, 2008)'
_computing_structure_solution 'SHELXS97 (Sheldrick, 2008)'
_diffrn_ambient_temperature 298(2)
_diffrn_measured_fraction_theta_full 0.997
_diffrn_measured_fraction_theta_max 0.997
_diffrn_measurement_device_type 'Bruker SMART CCD area-detector diffractometer'
_diffrn_measurement_method 'phi and omega scans'
_diffrn_radiation_monochromator graphite
_diffrn_radiation_source 'fine-focus sealed tube'
_diffrn_radiation_type MoK\a
_diffrn_radiation_wavelength 0.71073
_diffrn_reflns_av_R_equivalents 0.1464
_diffrn_reflns_av_sigmaI/netI 0.1418
_diffrn_reflns_limit_h_max 11
_diffrn_reflns_limit_h_min -11
_diffrn_reflns_limit_k_max 21
_diffrn_reflns_limit_k_min -16
_diffrn_reflns_limit_l_max 19
_diffrn_reflns_limit_l_min -19
_diffrn_reflns_number 14103
_diffrn_reflns_theta_full 25.01
_diffrn_reflns_theta_max 25.01
_diffrn_reflns_theta_min 1.68
_exptl_absorpt_coefficient_mu 1.019
_exptl_absorpt_correction_T_max 0.6627
_exptl_absorpt_correction_T_min 0.6142
_exptl_absorpt_correction_type multi-scan
_exptl_absorpt_process_details '(SADABS; Sheldrick, 1996)'
_exptl_crystal_colour red
_exptl_crystal_density_diffrn 1.389
_exptl_crystal_density_method 'not measured'
_exptl_crystal_description block
_exptl_crystal_F_000 1268
_exptl_crystal_size_max 0.53
_exptl_crystal_size_mid 0.45
_exptl_crystal_size_min 0.44
_refine_diff_density_max 1.324
_refine_diff_density_min -0.577
_refine_ls_extinction_method none
_refine_ls_goodness_of_fit_ref 0.971
_refine_ls_hydrogen_treatment constr
_refine_ls_matrix_type full
_refine_ls_number_parameters 368
_refine_ls_number_reflns 5138
_refine_ls_number_restraints 1098
_refine_ls_restrained_S_all 0.942
_refine_ls_R_factor_all 0.1203
_refine_ls_R_factor_gt 0.0747
_refine_ls_shift/su_max 0.000
_refine_ls_shift/su_mean 0.000
_refine_ls_structure_factor_coef Fsqd
_refine_ls_weighting_details 'calc w=1/[\s^2^(Fo^2^)+(0.0999P)^2^] where P=(Fo^2^+2Fc^2^)/3'
_refine_ls_weighting_scheme calc
_refine_ls_wR_factor_gt 0.1814
_refine_ls_wR_factor_ref 0.2100
_reflns_number_gt 3047
_reflns_number_total 5138
_reflns_threshold_expression >2sigma(I)
_cod_data_source_file cv2565.cif
_cod_data_source_block I
_cod_depositor_comments
;
The following automatic conversions were performed:
'_symmetry_cell_setting' value 'Monoclinic' changed to 'monoclinic'
according to '/home/saulius/struct/CIF-dictionaries/cif_core.dic'
dictionary named 'cif_core.dic' version 2.4.1 from 2010-06-29.

Automatic conversion script
Id: cif_fix_enum 1527 2010-12-29 10:47:43Z saulius 

The following automatic conversions were performed:

'_symmetry_cell_setting' value 'Monoclinic' changed to 'monoclinic'
according to /home/saulius/struct/CIF-dictionaries/cif_core.dic
dictionary named 'cif_core.dic' version 2.4.1 from 2010-06-29.

Automatic conversion script
Id: cif_fix_values 1715 2011-07-08 13:25:40Z adriana 
;
_cod_original_cell_volume 2925.3(8)
_cod_original_sg_symbol_H-M 'P 21/n  '
_cod_database_code 2222281
_cod_database_fobs_code 2222281

loop_
_symmetry_equiv_pos_as_xyz
'x, y, z'
'-x+1/2, y+1/2, -z+1/2'
'-x, -y, -z'
'x-1/2, -y-1/2, z-1/2'

loop_
_atom_site_type_symbol
_atom_site_label
_atom_site_fract_x
_atom_site_fract_y
_atom_site_fract_z
_atom_site_U_iso_or_equiv
_atom_site_adp_type
_atom_site_calc_flag
_atom_site_refinement_flags
_atom_site_occupancy
_atom_site_disorder_assembly
_atom_site_disorder_group
Ni Ni1 0.0000 0.0000 1.0000 0.0357(3) Uani d SU 1 . .
Ni Ni2 -0.07930(7) 0.24578(3) 0.88362(4) 0.0416(3) Uani d U 1 . .
N N1 -0.0186(4) 0.1420(2) 0.9063(2) 0.0332(9) Uani d U 1 . .
N N2 -0.0473(4) 0.11377(19) 0.9860(2) 0.0338(9) Uani d U 1 . .
N N3 0.2129(4) 0.0283(2) 1.0484(3) 0.0434(10) Uani d U 1 . .
N N4 0.1185(5) 0.2968(2) 0.9214(3) 0.0502(11) Uani d U 1 . .
N N5 -0.1604(5) 0.3551(2) 0.8698(3) 0.0525(11) Uani d U 1 . .
N N6 -0.2903(4) 0.2099(2) 0.8443(3) 0.0506(11) Uani d U 1 . .
O O1 0.0447(3) 0.02165(18) 0.88104(19) 0.0391(8) Uani d U 1 . .
O O2 -0.0350(4) 0.23782(18) 0.7661(2) 0.0441(8) Uani d U 1 . .
O O3 0.1899(5) -0.0024(2) 0.7669(3) 0.0712(14) Uani d U 1 . .
H H3 0.1430 -0.0122 0.8037 0.107 Uiso calc R 1 . .
O O4 -0.1147(3) 0.23505(17) 1.0063(2) 0.0395(8) Uani d U 1 . .
C C1 0.0280(5) 0.0917(3) 0.8579(3) 0.0338(11) Uani d U 1 . .
C C2 0.0716(5) 0.1143(3) 0.7758(3) 0.0398(11) Uani d U 1 . .
C C3 0.0407(5) 0.1859(3) 0.7368(3) 0.0411(11) Uani d U 1 . .
C C4 0.0967(5) 0.2028(3) 0.6618(3) 0.0473(13) Uani d U 1 . .
H H4 0.0820 0.2490 0.6381 0.057 Uiso calc R 1 . .
C C5 0.1731(6) 0.1513(3) 0.6234(3) 0.0544(15) Uani d U 1 . .
H H5 0.2057 0.1631 0.5737 0.065 Uiso calc R 1 . .
C C6 0.2008(6) 0.0828(3) 0.6585(3) 0.0566(15) Uani d U 1 . .
H H6 0.2515 0.0490 0.6323 0.068 Uiso calc R 1 . .
C C7 0.1524(6) 0.0643(3) 0.7334(3) 0.0472(13) Uani d U 1 . .
C C8 -0.0932(5) 0.1671(3) 1.0307(3) 0.0398(11) Uani d U 1 . .
C C9 -0.1235(7) 0.1487(3) 1.1180(4) 0.0637(18) Uani d U 1 . .
H H9A -0.1324 0.1933 1.1484 0.096 Uiso calc R 1 . .
H H9B -0.0508 0.1199 1.1454 0.096 Uiso calc R 1 . .
H H9C -0.2065 0.1213 1.1153 0.096 Uiso calc R 1 . .
C C10 0.2673(8) 0.0927(4) 1.0400(5) 0.0862(19) Uani d U 1 . .
H H10 0.2164 0.1269 1.0074 0.103 Uiso calc R 1 . .
C C11 0.3967(9) 0.1145(4) 1.0763(6) 0.107(3) Uani d U 1 . .
H H11 0.4251 0.1627 1.0710 0.129 Uiso calc R 1 . .
C C12 0.4777(7) 0.0663(4) 1.1179(5) 0.088(2) Uani d U 1 . .
H H12 0.5658 0.0786 1.1390 0.105 Uiso calc R 1 . .
C C13 0.4269(8) -0.0020(5) 1.1287(6) 0.107(3) Uani d U 1 . .
H H13 0.4792 -0.0373 1.1589 0.129 Uiso calc R 1 . .
C C14 0.2941(8) -0.0185(4) 1.0936(5) 0.090(2) Uani d U 1 . .
H H14 0.2607 -0.0651 1.1025 0.108 Uiso calc R 1 . .
C C15 0.1824(6) 0.2935(3) 0.9993(4) 0.0557(14) Uani d U 1 . .
H H15 0.1414 0.2668 1.0382 0.067 Uiso calc R 1 . .
C C16 0.3044(7) 0.3272(3) 1.0250(4) 0.0666(16) Uani d U 1 . .
H H16 0.3460 0.3219 1.0789 0.080 Uiso calc R 1 . .
C C17 0.3628(7) 0.3692(4) 0.9674(5) 0.0728(18) Uani d U 1 . .
H H17 0.4438 0.3938 0.9829 0.087 Uiso calc R 1 . .
C C18 0.3011(7) 0.3746(3) 0.8871(5) 0.0688(17) Uani d U 1 . .
H H18 0.3398 0.4023 0.8480 0.083 Uiso calc R 1 . .
C C19 0.1795(7) 0.3376(3) 0.8662(4) 0.0604(15) Uani d U 1 . .
H H19 0.1379 0.3409 0.8120 0.073 Uiso calc R 1 . .
C C20 -0.1519(7) 0.4020(3) 0.9337(4) 0.0663(16) Uani d U 1 . .
H H20 -0.1007 0.3891 0.9831 0.080 Uiso calc R 1 . .
C C21 -0.2174(9) 0.4691(4) 0.9283(5) 0.091(2) Uani d U 1 . .
H H21 -0.2080 0.5009 0.9733 0.109 Uiso calc R 1 . .
C C22 -0.2966(9) 0.4892(4) 0.8563(5) 0.088(2) Uani d U 1 . .
H H22 -0.3422 0.5338 0.8527 0.106 Uiso calc R 1 . .
C C23 -0.3065(8) 0.4426(4) 0.7915(5) 0.088(2) Uani d U 1 . .
H H23 -0.3595 0.4543 0.7423 0.105 Uiso calc R 1 . .
C C24 -0.2355(7) 0.3765(3) 0.7999(4) 0.0719(17) Uani d U 1 . .
H H24 -0.2404 0.3454 0.7543 0.086 Uiso calc R 1 . .
C C25 -0.3903(6) 0.2194(3) 0.8929(4) 0.0618(15) Uani d U 1 . .
H H25 -0.3665 0.2354 0.9470 0.074 Uiso calc R 1 . .
C C26 -0.5244(7) 0.2068(4) 0.8675(5) 0.0719(18) Uani d U 1 . .
H H26 -0.5888 0.2123 0.9042 0.086 Uiso calc R 1 . .
C C27 -0.5625(7) 0.1861(4) 0.7873(5) 0.0825(19) Uani d U 1 . .
H H27 -0.6535 0.1789 0.7683 0.099 Uiso calc R 1 . .
C C28 -0.4647(7) 0.1759(4) 0.7351(5) 0.086(2) Uani d U 1 . .
H H28 -0.4876 0.1617 0.6803 0.103 Uiso calc R 1 . .
C C29 -0.3281(7) 0.1878(4) 0.7675(4) 0.0682(16) Uani d U 1 . .
H H29 -0.2612 0.1797 0.7330 0.082 Uiso calc R 1 . .

loop_
_atom_site_aniso_label
_atom_site_aniso_U_11
_atom_site_aniso_U_22
_atom_site_aniso_U_33
_atom_site_aniso_U_12
_atom_site_aniso_U_13
_atom_site_aniso_U_23
Ni1 0.0354(5) 0.0393(5) 0.0350(5) -0.0006(4) 0.0142(4) 0.0001(4)
Ni2 0.0364(4) 0.0471(4) 0.0422(4) 0.0048(3) 0.0081(3) 0.0048(3)
N1 0.026(2) 0.0410(19) 0.033(2) 0.0001(16) 0.0076(17) 0.0064(17)
N2 0.035(2) 0.0358(19) 0.032(2) 0.0048(17) 0.0112(17) 0.0031(16)
N3 0.039(2) 0.047(2) 0.046(2) -0.004(2) 0.012(2) 0.0028(19)
N4 0.048(3) 0.048(2) 0.055(3) -0.002(2) 0.008(2) 0.005(2)
N5 0.055(3) 0.050(2) 0.053(3) 0.015(2) 0.009(2) 0.010(2)
N6 0.036(2) 0.058(2) 0.058(3) 0.001(2) 0.009(2) -0.003(2)
O1 0.040(2) 0.0467(18) 0.0337(18) -0.0003(16) 0.0150(16) 0.0000(14)
O2 0.0369(19) 0.0571(19) 0.0390(19) 0.0092(16) 0.0071(16) 0.0088(15)
O3 0.101(4) 0.057(2) 0.066(3) 0.011(2) 0.052(3) 0.003(2)
O4 0.0376(19) 0.0430(17) 0.040(2) 0.0016(15) 0.0137(16) -0.0014(15)
C1 0.025(2) 0.043(2) 0.035(2) -0.0048(19) 0.008(2) -0.001(2)
C2 0.036(3) 0.050(3) 0.036(3) -0.007(2) 0.011(2) 0.005(2)
C3 0.032(3) 0.053(3) 0.040(3) -0.006(2) 0.009(2) 0.005(2)
C4 0.043(3) 0.058(3) 0.041(3) 0.000(3) 0.006(3) 0.009(2)
C5 0.049(3) 0.073(3) 0.044(3) -0.007(3) 0.016(3) 0.011(3)
C6 0.061(4) 0.063(3) 0.050(3) 0.003(3) 0.026(3) -0.004(3)
C7 0.056(3) 0.044(3) 0.046(3) -0.010(2) 0.018(3) 0.001(2)
C8 0.034(3) 0.046(3) 0.040(3) -0.004(2) 0.009(2) 0.000(2)
C9 0.085(5) 0.053(3) 0.061(4) 0.013(3) 0.040(4) 0.009(3)
C10 0.065(4) 0.075(4) 0.110(4) -0.018(3) -0.025(4) 0.030(3)
C11 0.079(5) 0.086(5) 0.145(6) -0.032(4) -0.038(5) 0.029(4)
C12 0.053(4) 0.085(4) 0.120(6) -0.017(4) -0.014(4) 0.018(4)
C13 0.070(5) 0.095(5) 0.147(7) 0.007(4) -0.027(5) 0.022(4)
C14 0.071(4) 0.066(4) 0.125(5) -0.008(4) -0.022(4) 0.009(4)
C15 0.050(3) 0.060(3) 0.057(3) -0.003(3) 0.005(3) -0.001(3)
C16 0.057(4) 0.074(4) 0.067(4) 0.003(3) -0.001(3) -0.002(3)
C17 0.055(4) 0.071(4) 0.093(5) -0.005(3) 0.010(4) -0.010(3)
C18 0.058(4) 0.057(3) 0.092(5) -0.007(3) 0.016(4) 0.011(3)
C19 0.058(3) 0.056(3) 0.069(4) 0.001(3) 0.011(3) 0.010(3)
C20 0.075(4) 0.066(3) 0.060(3) 0.013(3) 0.018(3) 0.005(3)
C21 0.114(5) 0.082(4) 0.076(5) 0.032(4) 0.006(4) -0.004(4)
C22 0.101(5) 0.072(4) 0.093(5) 0.036(4) 0.014(4) 0.013(4)
C23 0.096(5) 0.090(5) 0.074(4) 0.032(4) -0.007(4) 0.025(4)
C24 0.080(4) 0.066(3) 0.068(4) 0.006(3) 0.003(3) 0.002(3)
C25 0.046(3) 0.073(3) 0.068(4) 0.006(3) 0.012(3) -0.007(3)
C26 0.043(3) 0.089(4) 0.086(5) 0.003(3) 0.013(3) -0.007(4)
C27 0.047(4) 0.099(5) 0.101(5) 0.001(4) 0.004(4) 0.002(4)
C28 0.055(4) 0.122(5) 0.078(5) -0.013(4) 0.003(4) -0.002(4)
C29 0.050(3) 0.095(4) 0.060(3) -0.007(3) 0.006(3) -0.006(3)

loop_
_atom_type_symbol
_atom_type_description
_atom_type_scat_dispersion_real
_atom_type_scat_dispersion_imag
_atom_type_scat_source
C C 0.0033 0.0016 'International Tables Vol C Tables 4.2.6.8 and 6.1.1.4'
H H 0.0000 0.0000 'International Tables Vol C Tables 4.2.6.8 and 6.1.1.4'
N N 0.0061 0.0033 'International Tables Vol C Tables 4.2.6.8 and 6.1.1.4'
O O 0.0106 0.0060 'International Tables Vol C Tables 4.2.6.8 and 6.1.1.4'
Ni Ni 0.3393 1.1124 'International Tables Vol C Tables 4.2.6.8 and 6.1.1.4'

loop_
_geom_angle_atom_site_label_1
_geom_angle_atom_site_label_2
_geom_angle_atom_site_label_3
_geom_angle_site_symmetry_1
_geom_angle_site_symmetry_3
_geom_angle
_geom_angle_publ_flag
O1 Ni1 O1 3_557 . 180.0000(10) ?
O1 Ni1 N2 3_557 . 102.49(13) ?
O1 Ni1 N2 . . 77.51(13) ?
O1 Ni1 N2 3_557 3_557 77.51(13) ?
O1 Ni1 N2 . 3_557 102.49(13) ?
N2 Ni1 N2 . 3_557 180.0000(10) ?
O1 Ni1 N3 3_557 3_557 89.33(14) ?
O1 Ni1 N3 . 3_557 90.67(14) ?
N2 Ni1 N3 . 3_557 89.97(15) ?
N2 Ni1 N3 3_557 3_557 90.03(16) ?
O1 Ni1 N3 3_557 . 90.67(14) ?
O1 Ni1 N3 . . 89.33(14) ?
N2 Ni1 N3 . . 90.03(16) ?
N2 Ni1 N3 3_557 . 89.97(15) ?
N3 Ni1 N3 3_557 . 180.0 ?
N1 Ni2 O2 . . 90.71(14) ?
N1 Ni2 O4 . . 79.35(14) ?
O2 Ni2 O4 . . 170.05(13) ?
N1 Ni2 N5 . . 173.36(15) ?
O2 Ni2 N5 . . 95.04(15) ?
O4 Ni2 N5 . . 94.86(15) ?
N1 Ni2 N4 . . 96.18(16) ?
O2 Ni2 N4 . . 90.50(16) ?
O4 Ni2 N4 . . 90.97(15) ?
N5 Ni2 N4 . . 87.10(18) ?
N1 Ni2 N6 . . 91.67(16) ?
O2 Ni2 N6 . . 90.48(16) ?
O4 Ni2 N6 . . 89.41(15) ?
N5 Ni2 N6 . . 84.98(18) ?
N4 Ni2 N6 . . 172.08(16) ?
C1 N1 N2 . . 113.7(4) ?
C1 N1 Ni2 . . 131.4(3) ?
N2 N1 Ni2 . . 114.3(3) ?
C8 N2 N1 . . 110.1(4) ?
C8 N2 Ni1 . . 137.8(3) ?
N1 N2 Ni1 . . 112.1(2) ?
C10 N3 C14 . . 113.6(6) ?
C10 N3 Ni1 . . 124.0(4) ?
C14 N3 Ni1 . . 122.3(4) ?
C15 N4 C19 . . 116.4(5) ?
C15 N4 Ni2 . . 123.5(4) ?
C19 N4 Ni2 . . 120.0(4) ?
C20 N5 C24 . . 116.8(5) ?
C20 N5 Ni2 . . 121.3(4) ?
C24 N5 Ni2 . . 121.5(4) ?
C29 N6 C25 . . 116.4(5) ?
C29 N6 Ni2 . . 121.1(4) ?
C25 N6 Ni2 . . 121.9(4) ?
C1 O1 Ni1 . . 114.3(3) ?
C3 O2 Ni2 . . 125.8(3) ?
C7 O3 H3 . . 109.5 ?
C8 O4 Ni2 . . 109.9(3) ?
N1 C1 O1 . . 122.3(4) ?
N1 C1 C2 . . 119.5(4) ?
O1 C1 C2 . . 118.1(4) ?
C7 C2 C3 . . 117.1(4) ?
C7 C2 C1 . . 118.9(4) ?
C3 C2 C1 . . 123.9(4) ?
O2 C3 C4 . . 116.3(4) ?
O2 C3 C2 . . 125.2(4) ?
C4 C3 C2 . . 118.5(4) ?
C5 C4 C3 . . 121.3(5) ?
C5 C4 H4 . . 119.3 ?
C3 C4 H4 . . 119.3 ?
C6 C5 C4 . . 120.8(5) ?
C6 C5 H5 . . 119.6 ?
C4 C5 H5 . . 119.6 ?
C5 C6 C7 . . 120.1(5) ?
C5 C6 H6 . . 119.9 ?
C7 C6 H6 . . 119.9 ?
O3 C7 C6 . . 117.1(5) ?
O3 C7 C2 . . 120.9(4) ?
C6 C7 C2 . . 122.0(5) ?
O4 C8 N2 . . 125.6(4) ?
O4 C8 C9 . . 116.6(4) ?
N2 C8 C9 . . 117.8(4) ?
C8 C9 H9A . . 109.5 ?
C8 C9 H9B . . 109.5 ?
H9A C9 H9B . . 109.5 ?
C8 C9 H9C . . 109.5 ?
H9A C9 H9C . . 109.5 ?
H9B C9 H9C . . 109.5 ?
N3 C10 C11 . . 125.4(7) ?
N3 C10 H10 . . 117.3 ?
C11 C10 H10 . . 117.3 ?
C12 C11 C10 . . 119.9(7) ?
C12 C11 H11 . . 120.1 ?
C10 C11 H11 . . 120.1 ?
C11 C12 C13 . . 117.4(7) ?
C11 C12 H12 . . 121.3 ?
C13 C12 H12 . . 121.3 ?
C12 C13 C14 . . 119.1(8) ?
C12 C13 H13 . . 120.5 ?
C14 C13 H13 . . 120.5 ?
N3 C14 C13 . . 124.4(7) ?
N3 C14 H14 . . 117.8 ?
C13 C14 H14 . . 117.8 ?
N4 C15 C16 . . 124.5(6) ?
N4 C15 H15 . . 117.8 ?
C16 C15 H15 . . 117.8 ?
C15 C16 C17 . . 117.6(7) ?
C15 C16 H16 . . 121.2 ?
C17 C16 H16 . . 121.2 ?
C18 C17 C16 . . 120.2(7) ?
C18 C17 H17 . . 119.9 ?
C16 C17 H17 . . 119.9 ?
C17 C18 C19 . . 118.4(6) ?
C17 C18 H18 . . 120.8 ?
C19 C18 H18 . . 120.8 ?
N4 C19 C18 . . 123.0(6) ?
N4 C19 H19 . . 118.5 ?
C18 C19 H19 . . 118.5 ?
N5 C20 C21 . . 121.8(6) ?
N5 C20 H20 . . 119.1 ?
C21 C20 H20 . . 119.1 ?
C22 C21 C20 . . 120.4(7) ?
C22 C21 H21 . . 119.8 ?
C20 C21 H21 . . 119.8 ?
C23 C22 C21 . . 118.6(7) ?
C23 C22 H22 . . 120.7 ?
C21 C22 H22 . . 120.7 ?
C22 C23 C24 . . 118.5(7) ?
C22 C23 H23 . . 120.8 ?
C24 C23 H23 . . 120.8 ?
N5 C24 C23 . . 123.9(6) ?
N5 C24 H24 . . 118.0 ?
C23 C24 H24 . . 118.0 ?
N6 C25 C26 . . 123.9(6) ?
N6 C25 H25 . . 118.1 ?
C26 C25 H25 . . 118.1 ?
C25 C26 C27 . . 119.1(7) ?
C25 C26 H26 . . 120.4 ?
C27 C26 H26 . . 120.4 ?
C26 C27 C28 . . 119.2(7) ?
C26 C27 H27 . . 120.4 ?
C28 C27 H27 . . 120.4 ?
C27 C28 C29 . . 117.8(7) ?
C27 C28 H28 . . 121.1 ?
C29 C28 H28 . . 121.1 ?
N6 C29 C28 . . 123.5(6) ?
N6 C29 H29 . . 118.2 ?
C28 C29 H29 . . 118.2 ?

loop_
_geom_bond_atom_site_label_1
_geom_bond_atom_site_label_2
_geom_bond_site_symmetry_2
_geom_bond_distance
_geom_bond_publ_flag
Ni1 O1 3_557 2.072(3) ?
Ni1 O1 . 2.072(3) ?
Ni1 N2 . 2.133(4) ?
Ni1 N2 3_557 2.133(4) ?
Ni1 N3 3_557 2.230(4) ?
Ni1 N3 . 2.230(4) ?
Ni2 N1 . 2.007(4) ?
Ni2 O2 . 2.016(3) ?
Ni2 O4 . 2.074(3) ?
Ni2 N5 . 2.152(4) ?
Ni2 N4 . 2.196(5) ?
Ni2 N6 . 2.218(5) ?
N1 C1 . 1.326(6) ?
N1 N2 . 1.453(5) ?
N2 C8 . 1.326(6) ?
N3 C10 . 1.305(7) ?
N3 C14 . 1.335(8) ?
N4 C15 . 1.351(7) ?
N4 C19 . 1.362(7) ?
N5 C20 . 1.342(7) ?
N5 C24 . 1.343(8) ?
N6 C29 . 1.324(7) ?
N6 C25 . 1.351(6) ?
O1 C1 . 1.336(6) ?
O2 C3 . 1.331(6) ?
O3 C7 . 1.367(6) ?
O3 H3 . 0.8200 ?
O4 C8 . 1.310(6) ?
C1 C2 . 1.509(6) ?
C2 C7 . 1.442(7) ?
C2 C3 . 1.467(7) ?
C3 C4 . 1.432(7) ?
C4 C5 . 1.399(7) ?
C4 H4 . 0.9300 ?
C5 C6 . 1.387(8) ?
C5 H5 . 0.9300 ?
C6 C7 . 1.401(7) ?
C6 H6 . 0.9300 ?
C8 C9 . 1.523(7) ?
C9 H9A . 0.9600 ?
C9 H9B . 0.9600 ?
C9 H9C . 0.9600 ?
C10 C11 . 1.408(10) ?
C10 H10 . 0.9300 ?
C11 C12 . 1.323(10) ?
C11 H11 . 0.9300 ?
C12 C13 . 1.363(10) ?
C12 H12 . 0.9300 ?
C13 C14 . 1.407(10) ?
C13 H13 . 0.9300 ?
C14 H14 . 0.9300 ?
C15 C16 . 1.379(8) ?
C15 H15 . 0.9300 ?
C16 C17 . 1.388(8) ?
C16 H16 . 0.9300 ?
C17 C18 . 1.380(9) ?
C17 H17 . 0.9300 ?
C18 C19 . 1.391(9) ?
C18 H18 . 0.9300 ?
C19 H19 . 0.9300 ?
C20 C21 . 1.383(9) ?
C20 H20 . 0.9300 ?
C21 C22 . 1.382(10) ?
C21 H21 . 0.9300 ?
C22 C23 . 1.348(10) ?
C22 H22 . 0.9300 ?
C23 C24 . 1.396(9) ?
C23 H23 . 0.9300 ?
C24 H24 . 0.9300 ?
C25 C26 . 1.368(9) ?
C25 H25 . 0.9300 ?
C26 C27 . 1.369(9) ?
C26 H26 . 0.9300 ?
C27 C28 . 1.375(9) ?
C27 H27 . 0.9300 ?
C28 C29 . 1.414(9) ?
C28 H28 . 0.9300 ?
C29 H29 . 0.9300 ?

loop_
_geom_hbond_atom_site_label_D
_geom_hbond_atom_site_label_H
_geom_hbond_atom_site_label_A
_geom_hbond_site_symmetry_A
_geom_hbond_distance_DH
_geom_hbond_distance_HA
_geom_hbond_distance_DA
_geom_hbond_angle_DHA
C27 H27 Cg 1_655 0.93 2.52 3.428(4) 165.97

loop_
_geom_torsion_atom_site_label_1
_geom_torsion_atom_site_label_2
_geom_torsion_atom_site_label_3
_geom_torsion_atom_site_label_4
_geom_torsion_site_symmetry_1
_geom_torsion_site_symmetry_2
_geom_torsion_site_symmetry_3
_geom_torsion_site_symmetry_4
_geom_torsion
_geom_torsion_publ_flag
O2 Ni2 N1 C1 . . . . -1.3(4) ?
O4 Ni2 N1 C1 . . . . 178.3(4) ?
N5 Ni2 N1 C1 . . . . 148.8(14) ?
N4 Ni2 N1 C1 . . . . -91.9(4) ?
N6 Ni2 N1 C1 . . . . 89.2(4) ?
O2 Ni2 N1 N2 . . . . -172.0(3) ?
O4 Ni2 N1 N2 . . . . 7.6(3) ?
N5 Ni2 N1 N2 . . . . -21.9(17) ?
N4 Ni2 N1 N2 . . . . 97.4(3) ?
N6 Ni2 N1 N2 . . . . -81.5(3) ?
C1 N1 N2 C8 . . . . 180.0(4) ?
Ni2 N1 N2 C8 . . . . -7.7(5) ?
C1 N1 N2 Ni1 . . . . 1.3(5) ?
Ni2 N1 N2 Ni1 . . . . 173.68(17) ?
O1 Ni1 N2 C8 3_557 . . . -0.1(5) ?
O1 Ni1 N2 C8 . . . . 179.9(5) ?
N2 Ni1 N2 C8 3_557 . . . -2E1(10) ?
N3 Ni1 N2 C8 3_557 . . . 89.2(5) ?
N3 Ni1 N2 C8 . . . . -90.8(5) ?
O1 Ni1 N2 N1 3_557 . . . 178.0(3) ?
O1 Ni1 N2 N1 . . . . -2.0(3) ?
N2 Ni1 N2 N1 3_557 . . . 16E1(10) ?
N3 Ni1 N2 N1 3_557 . . . -92.7(3) ?
N3 Ni1 N2 N1 . . . . 87.3(3) ?
O1 Ni1 N3 C10 3_557 . . . -118.7(5) ?
O1 Ni1 N3 C10 . . . . 61.3(5) ?
N2 Ni1 N3 C10 . . . . -16.2(5) ?
N2 Ni1 N3 C10 3_557 . . . 163.8(5) ?
N3 Ni1 N3 C10 3_557 . . . 15E1(10) ?
O1 Ni1 N3 C14 3_557 . . . 57.0(5) ?
O1 Ni1 N3 C14 . . . . -123.0(5) ?
N2 Ni1 N3 C14 . . . . 159.5(5) ?
N2 Ni1 N3 C14 3_557 . . . -20.5(5) ?
N3 Ni1 N3 C14 3_557 . . . -4E1(10) ?
N1 Ni2 N4 C15 . . . . -63.4(4) ?
O2 Ni2 N4 C15 . . . . -154.1(4) ?
O4 Ni2 N4 C15 . . . . 16.0(4) ?
N5 Ni2 N4 C15 . . . . 110.8(4) ?
N6 Ni2 N4 C15 . . . . 108.7(12) ?
N1 Ni2 N4 C19 . . . . 120.4(4) ?
O2 Ni2 N4 C19 . . . . 29.6(4) ?
O4 Ni2 N4 C19 . . . . -160.2(4) ?
N5 Ni2 N4 C19 . . . . -65.4(4) ?
N6 Ni2 N4 C19 . . . . -67.5(14) ?
N1 Ni2 N5 C20 . . . . 60.4(17) ?
O2 Ni2 N5 C20 . . . . -149.7(5) ?
O4 Ni2 N5 C20 . . . . 31.3(5) ?
N4 Ni2 N5 C20 . . . . -59.4(5) ?
N6 Ni2 N5 C20 . . . . 120.3(5) ?
N1 Ni2 N5 C24 . . . . -111.6(15) ?
O2 Ni2 N5 C24 . . . . 38.3(5) ?
O4 Ni2 N5 C24 . . . . -140.7(5) ?
N4 Ni2 N5 C24 . . . . 128.6(5) ?
N6 Ni2 N5 C24 . . . . -51.7(5) ?
N1 Ni2 N6 C29 . . . . -84.5(5) ?
O2 Ni2 N6 C29 . . . . 6.3(5) ?
O4 Ni2 N6 C29 . . . . -163.8(5) ?
N5 Ni2 N6 C29 . . . . 101.3(5) ?
N4 Ni2 N6 C29 . . . . 103.4(12) ?
N1 Ni2 N6 C25 . . . . 105.2(4) ?
O2 Ni2 N6 C25 . . . . -164.1(4) ?
O4 Ni2 N6 C25 . . . . 25.8(4) ?
N5 Ni2 N6 C25 . . . . -69.1(4) ?
N4 Ni2 N6 C25 . . . . -67.0(14) ?
O1 Ni1 O1 C1 3_557 . . . -16E1(10) ?
N2 Ni1 O1 C1 . . . . 2.4(3) ?
N2 Ni1 O1 C1 3_557 . . . -177.6(3) ?
N3 Ni1 O1 C1 3_557 . . . 92.3(3) ?
N3 Ni1 O1 C1 . . . . -87.7(3) ?
N1 Ni2 O2 C3 . . . . -15.3(4) ?
O4 Ni2 O2 C3 . . . . -17.6(10) ?
N5 Ni2 O2 C3 . . . . 168.1(4) ?
N4 Ni2 O2 C3 . . . . 80.9(4) ?
N6 Ni2 O2 C3 . . . . -106.9(4) ?
N1 Ni2 O4 C8 . . . . -6.2(3) ?
O2 Ni2 O4 C8 . . . . -3.8(10) ?
N5 Ni2 O4 C8 . . . . 170.5(3) ?
N4 Ni2 O4 C8 . . . . -102.3(3) ?
N6 Ni2 O4 C8 . . . . 85.6(3) ?
N2 N1 C1 O1 . . . . 0.9(6) ?
Ni2 N1 C1 O1 . . . . -169.9(3) ?
N2 N1 C1 C2 . . . . -175.6(4) ?
Ni2 N1 C1 C2 . . . . 13.7(7) ?
Ni1 O1 C1 N1 . . . . -2.7(6) ?
Ni1 O1 C1 C2 . . . . 173.8(3) ?
N1 C1 C2 C7 . . . . 164.7(5) ?
O1 C1 C2 C7 . . . . -11.9(7) ?
N1 C1 C2 C3 . . . . -13.2(7) ?
O1 C1 C2 C3 . . . . 170.2(4) ?
Ni2 O2 C3 C4 . . . . -159.8(4) ?
Ni2 O2 C3 C2 . . . . 19.3(7) ?
C7 C2 C3 O2 . . . . 178.3(5) ?
C1 C2 C3 O2 . . . . -3.8(8) ?
C7 C2 C3 C4 . . . . -2.6(7) ?
C1 C2 C3 C4 . . . . 175.3(5) ?
O2 C3 C4 C5 . . . . -177.3(5) ?
C2 C3 C4 C5 . . . . 3.5(8) ?
C3 C4 C5 C6 . . . . -2.2(9) ?
C4 C5 C6 C7 . . . . -0.1(9) ?
C5 C6 C7 O3 . . . . -176.4(6) ?
C5 C6 C7 C2 . . . . 0.9(9) ?
C3 C2 C7 O3 . . . . 177.7(5) ?
C1 C2 C7 O3 . . . . -0.4(8) ?
C3 C2 C7 C6 . . . . 0.5(8) ?
C1 C2 C7 C6 . . . . -177.6(5) ?
Ni2 O4 C8 N2 . . . . 4.1(6) ?
Ni2 O4 C8 C9 . . . . -176.2(4) ?
N1 N2 C8 O4 . . . . 2.2(7) ?
Ni1 N2 C8 O4 . . . . -179.7(4) ?
N1 N2 C8 C9 . . . . -177.5(4) ?
Ni1 N2 C8 C9 . . . . 0.6(8) ?
C14 N3 C10 C11 . . . . -2.3(11) ?
Ni1 N3 C10 C11 . . . . 173.7(7) ?
N3 C10 C11 C12 . . . . 5.3(15) ?
C10 C11 C12 C13 . . . . -4.6(14) ?
C11 C12 C13 C14 . . . . 1.7(14) ?
C10 N3 C14 C13 . . . . -0.8(11) ?
Ni1 N3 C14 C13 . . . . -176.9(7) ?
C12 C13 C14 N3 . . . . 1.1(14) ?
C19 N4 C15 C16 . . . . -1.4(8) ?
Ni2 N4 C15 C16 . . . . -177.7(4) ?
N4 C15 C16 C17 . . . . 2.3(9) ?
C15 C16 C17 C18 . . . . -1.8(9) ?
C16 C17 C18 C19 . . . . 0.6(10) ?
C15 N4 C19 C18 . . . . 0.0(8) ?
Ni2 N4 C19 C18 . . . . 176.5(4) ?
C17 C18 C19 N4 . . . . 0.4(9) ?
C24 N5 C20 C21 . . . . 0.2(10) ?
Ni2 N5 C20 C21 . . . . -172.2(5) ?
N5 C20 C21 C22 . . . . 1.4(12) ?
C20 C21 C22 C23 . . . . -1.2(13) ?
C21 C22 C23 C24 . . . . -0.4(13) ?
C20 N5 C24 C23 . . . . -1.9(10) ?
Ni2 N5 C24 C23 . . . . 170.5(5) ?
C22 C23 C24 N5 . . . . 2.0(12) ?
C29 N6 C25 C26 . . . . 0.6(9) ?
Ni2 N6 C25 C26 . . . . 171.4(5) ?
N6 C25 C26 C27 . . . . -2.6(11) ?
C25 C26 C27 C28 . . . . 2.3(11) ?
C26 C27 C28 C29 . . . . -0.2(12) ?
C25 N6 C29 C28 . . . . 1.6(10) ?
Ni2 N6 C29 C28 . . . . -169.3(6) ?
C27 C28 C29 N6 . . . . -1.8(12) ?
